data_4114943
loop_
_publ_author_name
'Phil S. Baran'
'E. J. Corey'

_publ_section_title
;
 A Short Synthetic Route to (+)-Austamide, (+)-Deoxyisoaustamide, and
 (+)-Hydratoaustamide from a Common Precursor by a Novel
 Palladium-Mediated Indole \\rightarrow Dihydroindoloazocine Cyclization
;
_journal_name_full 'Journal of the American Chemical Society'
_journal_page_first 7904
_journal_page_last 7905
_journal_paper_doi 10.1021/ja026663t
_journal_volume 124
_journal_year 2002
_chemical_formula_sum 'C19 H22 N2 O4'
_chemical_formula_weight 342.39
_chemical_name_systematic
; 
 ? 
;
_space_group_IT_number 19
_symmetry_cell_setting orthorhombic
_symmetry_space_group_name_Hall 'P 2ac 2ab'
_symmetry_space_group_name_H-M 'P 21 21 21'
_atom_sites_solution_hydrogens geom
_atom_sites_solution_primary direct
_atom_sites_solution_secondary difmap
_audit_creation_method SHELXL-97
_cell_angle_alpha 90.00
_cell_angle_beta 90.00
_cell_angle_gamma 90.00
_cell_formula_units_Z 4
_cell_length_a 10.994(3)
_cell_length_b 11.951(4)
_cell_length_c 13.757(4)
_cell_measurement_temperature 213(2)
_cell_volume 1807.5(9)
_computing_cell_refinement 'SMART (BRUKER, V5.054, 1998)'
_computing_data_collection 'ASTRO (BRUKER, V5.007, 1997)'
_computing_data_reduction 'SAINT (BRUKER, V6.01, 1999)'
_computing_molecular_graphics 'SHELXTL (BRUKER, 1998, V5.1)'
_computing_publication_material 'XCIF (Sheldrick and BRUKER, 1997, V5.1)'
_computing_structure_refinement 'SHELXL-97 (Sheldrick, 1997)'
_computing_structure_solution 'SHELXS-97 (Sheldrick, 1990)'
_diffrn_ambient_temperature 213(2)
_diffrn_measured_fraction_theta_full 0.996
_diffrn_measured_fraction_theta_max 0.996
_diffrn_measurement_method '\w, 0.3 deg'
_diffrn_radiation_monochromator graphite
_diffrn_radiation_source 'fine-focus sealed tube'
_diffrn_radiation_type MoK\a
_diffrn_radiation_wavelength 0.71073
_diffrn_reflns_av_R_equivalents 0.0842
_diffrn_reflns_av_sigmaI/netI 0.1320
_diffrn_reflns_limit_h_max 14
_diffrn_reflns_limit_h_min -12
_diffrn_reflns_limit_k_max 15
_diffrn_reflns_limit_k_min -13
_diffrn_reflns_limit_l_max 18
_diffrn_reflns_limit_l_min -17
_diffrn_reflns_number 12927
_diffrn_reflns_theta_full 28.36
_diffrn_reflns_theta_max 28.36
_diffrn_reflns_theta_min 2.26
_diffrn_standards_decay_% <1
_diffrn_standards_interval_count 0
_diffrn_standards_number 0
_exptl_absorpt_coefficient_mu 0.089
_exptl_absorpt_correction_T_max 0.962217
_exptl_absorpt_correction_T_min 0.619597
_exptl_absorpt_correction_type 'empirical, sadabs'
_exptl_crystal_colour colorless
_exptl_crystal_density_diffrn 1.258
_exptl_crystal_description needle
_exptl_crystal_F_000 728
_exptl_crystal_size_max 0.26
_exptl_crystal_size_mid 0.10
_exptl_crystal_size_min 0.06
_refine_diff_density_max 0.138
_refine_diff_density_min -0.125
_refine_diff_density_rms 0.031
_refine_ls_abs_structure_details 'Flack H D (1983), Acta Cryst. A39, 876-881'
_refine_ls_abs_structure_Flack 0.9(14)
_refine_ls_extinction_method none
_refine_ls_goodness_of_fit_ref 0.857
_refine_ls_hydrogen_treatment mixed
_refine_ls_matrix_type full
_refine_ls_number_parameters 226
_refine_ls_number_reflns 4507
_refine_ls_number_restraints 0
_refine_ls_restrained_S_all 0.857
_refine_ls_R_factor_all 0.1497
_refine_ls_R_factor_gt 0.0557
_refine_ls_shift/su_max 0.012
_refine_ls_shift/su_mean 0.002
_refine_ls_structure_factor_coef Fsqd
_refine_ls_weighting_details 'calc w=1/[\s^2^(Fo^2^)+(0.0178P)^2^+0.0000P] where P=(Fo^2^+2Fc^2^)/3'
_refine_ls_weighting_scheme calc
_refine_ls_wR_factor_gt 0.0689
_refine_ls_wR_factor_ref 0.0850
_reflns_number_gt 2063
_reflns_number_total 4507
_reflns_threshold_expression >2sigma(I)
_cod_data_source_file ja026663t_s2.cif
_cod_data_source_block ejc19
_cod_original_cell_volume 1807.5(10)
_cod_database_code 4114943

loop_
_symmetry_equiv_pos_as_xyz
'x, y, z'
'-x+1/2, -y, z+1/2'
'-x, y+1/2, -z+1/2'
'x+1/2, -y+1/2, -z'

loop_
_atom_site_label
_atom_site_type_symbol
_atom_site_fract_x
_atom_site_fract_y
_atom_site_fract_z
_atom_site_U_iso_or_equiv
_atom_site_adp_type
_atom_site_occupancy
_atom_site_symmetry_multiplicity
_atom_site_calc_flag
_atom_site_refinement_flags
O1 O -0.74220(16) -0.59992(14) -0.29708(12) 0.0480(5) Uani 1 1 d .
O2 O -0.62395(17) -0.47596(14) -0.21656(12) 0.0502(5) Uani 1 1 d .
O3 O -0.4910(2) -0.21946(18) -0.42185(17) 0.0828(8) Uani 1 1 d .
O4 O -0.6500(2) -0.29515(16) -0.49507(15) 0.0671(7) Uani 1 1 d .
N1 N -0.62103(19) -0.48928(16) -0.38212(15) 0.0372(6) Uani 1 1 d .
N2 N -0.3747(2) -0.74366(17) -0.34076(14) 0.0417(6) Uani 1 1 d .
H2A H -0.3937 -0.8136 -0.3322 0.050 Uiso 1 1 calc R
C1 C -0.6663(2) -0.5430(2) -0.46830(16) 0.0399(7) Uani 1 1 d .
H1A H -0.7329 -0.5095 -0.4997 0.048 Uiso 1 1 calc R
C2 C -0.6224(2) -0.6349(2) -0.50668(19) 0.0427(7) Uani 1 1 d .
H2B H -0.6565 -0.6527 -0.5674 0.051 Uiso 1 1 calc R
C3 C -0.5277(2) -0.7182(2) -0.4729(2) 0.0440(8) Uani 1 1 d .
C4 C -0.4327(2) -0.6703(2) -0.40430(18) 0.0387(7) Uani 1 1 d .
C5 C -0.3772(2) -0.5692(2) -0.39859(17) 0.0387(7) Uani 1 1 d .
C6 C -0.4147(2) -0.4630(2) -0.44678(18) 0.0428(7) Uani 1 1 d .
H6A H -0.4389 -0.4784 -0.5140 0.051 Uiso 1 1 calc R
H6B H -0.3457 -0.4111 -0.4482 0.051 Uiso 1 1 calc R
C7 C -0.5220(2) -0.4085(2) -0.39163(18) 0.0375(7) Uani 1 1 d .
H7A H -0.4938 -0.3882 -0.3256 0.045 Uiso 1 1 calc R
C8 C -0.6584(2) -0.5187(2) -0.2924(2) 0.0396(7) Uani 1 1 d .
C9 C -0.7835(3) -0.6419(2) -0.20463(19) 0.0615(9) Uani 1 1 d .
H9A H -0.8439 -0.6999 -0.2151 0.092 Uiso 1 1 calc R
H9B H -0.8194 -0.5813 -0.1675 0.092 Uiso 1 1 calc R
H9C H -0.7151 -0.6728 -0.1691 0.092 Uiso 1 1 calc R
C10 C -0.6000(3) -0.8143(2) -0.4247(2) 0.0674(10) Uani 1 1 d .
H10A H -0.5438 -0.8702 -0.4003 0.101 Uiso 1 1 calc R
H10B H -0.6537 -0.8481 -0.4722 0.101 Uiso 1 1 calc R
H10C H -0.6477 -0.7848 -0.3712 0.101 Uiso 1 1 calc R
C11 C -0.4610(3) -0.7633(3) -0.5627(2) 0.0730(11) Uani 1 1 d .
H11A H -0.3993 -0.8164 -0.5425 0.110 Uiso 1 1 calc R
H11B H -0.4228 -0.7018 -0.5972 0.110 Uiso 1 1 calc R
H11C H -0.5187 -0.8003 -0.6053 0.110 Uiso 1 1 calc R
C12 C -0.2823(2) -0.6877(2) -0.29366(18) 0.0400(7) Uani 1 1 d .
C13 C -0.2819(2) -0.5774(2) -0.32782(17) 0.0387(7) Uani 1 1 d .
C14 C -0.1941(2) -0.5032(2) -0.2918(2) 0.0488(7) Uani 1 1 d .
H14A H -0.1913 -0.4286 -0.3132 0.059 Uiso 1 1 calc R
C15 C -0.1120(3) -0.5422(3) -0.2243(2) 0.0593(9) Uani 1 1 d .
H15A H -0.0518 -0.4935 -0.2004 0.071 Uiso 1 1 calc R
C16 C -0.1160(3) -0.6517(3) -0.1908(2) 0.0560(8) Uani 1 1 d .
H16A H -0.0595 -0.6748 -0.1436 0.067 Uiso 1 1 calc R
C17 C -0.2003(3) -0.7274(2) -0.22447(18) 0.0496(8) Uani 1 1 d .
H17A H -0.2024 -0.8017 -0.2021 0.060 Uiso 1 1 calc R
C18 C -0.5649(3) -0.3036(2) -0.4418(2) 0.0456(7) Uani 1 1 d .
C19 C -0.5223(3) -0.1124(3) -0.4645(3) 0.1183(17) Uani 1 1 d .
H19A H -0.4620 -0.0571 -0.4461 0.177 Uiso 1 1 calc R
H19B H -0.6017 -0.0892 -0.4413 0.177 Uiso 1 1 calc R
H19C H -0.5242 -0.1193 -0.5348 0.177 Uiso 1 1 calc R

loop_
_atom_site_aniso_label
_atom_site_aniso_U_11
_atom_site_aniso_U_22
_atom_site_aniso_U_33
_atom_site_aniso_U_23
_atom_site_aniso_U_13
_atom_site_aniso_U_12
O1 0.0511(13) 0.0527(12) 0.0402(11) -0.0025(11) 0.0036(10) -0.0148(10)
O2 0.0694(14) 0.0456(11) 0.0355(10) -0.0068(10) -0.0046(11) -0.0095(11)
O3 0.0817(17) 0.0396(13) 0.127(2) 0.0150(14) -0.0534(15) -0.0124(12)
O4 0.0804(17) 0.0511(13) 0.0699(14) -0.0033(12) -0.0296(13) -0.0009(13)
N1 0.0396(14) 0.0378(14) 0.0343(12) -0.0037(11) 0.0004(12) -0.0009(12)
N2 0.0470(15) 0.0354(14) 0.0426(13) -0.0007(11) -0.0043(12) -0.0042(12)
C1 0.0369(17) 0.0466(18) 0.0361(16) -0.0026(15) -0.0029(13) 0.0016(15)
C2 0.0441(18) 0.0484(17) 0.0357(16) -0.0076(14) -0.0057(14) -0.0024(16)
C3 0.0385(18) 0.0443(18) 0.0492(18) -0.0059(16) -0.0031(14) 0.0010(15)
C4 0.0398(17) 0.0425(18) 0.0337(15) -0.0034(15) 0.0028(14) 0.0015(14)
C5 0.0367(17) 0.0439(18) 0.0354(15) 0.0002(15) 0.0041(14) 0.0024(15)
C6 0.0413(18) 0.0457(17) 0.0414(15) 0.0014(15) -0.0029(14) -0.0016(15)
C7 0.0442(17) 0.0348(16) 0.0335(14) -0.0013(15) -0.0029(14) 0.0039(14)
C8 0.0387(17) 0.0342(16) 0.0458(17) -0.0017(16) 0.0015(16) 0.0060(14)
C9 0.067(2) 0.068(2) 0.0493(18) 0.0045(18) 0.0085(19) -0.0155(17)
C10 0.057(2) 0.0468(19) 0.098(3) -0.0042(19) -0.021(2) 0.0019(17)
C11 0.064(2) 0.089(3) 0.066(2) -0.038(2) -0.0141(19) 0.0153(19)
C12 0.0416(18) 0.0452(17) 0.0331(15) -0.0039(16) 0.0012(15) 0.0007(14)
C13 0.0403(18) 0.0401(18) 0.0357(15) -0.0018(14) 0.0031(14) 0.0005(15)
C14 0.0487(18) 0.0461(19) 0.0516(17) -0.0017(17) -0.0050(17) -0.0030(15)
C15 0.058(2) 0.063(2) 0.057(2) -0.0091(18) -0.0153(18) -0.0078(17)
C16 0.057(2) 0.070(2) 0.0409(18) -0.0017(17) -0.0156(17) 0.0029(19)
C17 0.058(2) 0.0533(19) 0.0371(16) 0.0013(16) -0.0028(16) 0.0052(16)
C18 0.047(2) 0.0476(19) 0.0421(17) -0.0084(16) -0.0021(16) -0.0004(18)
C19 0.141(4) 0.038(2) 0.175(4) 0.027(3) -0.087(3) -0.016(2)

loop_
_atom_type_symbol
_atom_type_description
_atom_type_scat_dispersion_real
_atom_type_scat_dispersion_imag
_atom_type_scat_source
C C 0.0033 0.0016 'International Tables Vol C Tables 4.2.6.8 and 6.1.1.4'
H H 0.0000 0.0000 'International Tables Vol C Tables 4.2.6.8 and 6.1.1.4'
N N 0.0061 0.0033 'International Tables Vol C Tables 4.2.6.8 and 6.1.1.4'
O O 0.0106 0.0060 'International Tables Vol C Tables 4.2.6.8 and 6.1.1.4'

loop_
_geom_angle_atom_site_label_1
_geom_angle_atom_site_label_2
_geom_angle_atom_site_label_3
_geom_angle
C8 O1 C9 115.2(2)
C18 O3 C19 116.2(2)
C8 N1 C1 122.2(2)
C8 N1 C7 118.8(2)
C1 N1 C7 118.6(2)
C12 N2 C4 109.1(2)
C2 C1 N1 125.4(2)
C1 C2 C3 132.9(2)
C2 C3 C4 114.6(2)
C2 C3 C11 108.2(2)
C4 C3 C11 107.7(2)
C2 C3 C10 105.5(2)
C4 C3 C10 111.4(2)
C11 C3 C10 109.3(2)
C5 C4 N2 108.5(2)
C5 C4 C3 132.9(3)
N2 C4 C3 117.9(2)
C4 C5 C13 107.9(2)
C4 C5 C6 127.5(3)
C13 C5 C6 124.3(2)
C5 C6 C7 110.6(2)
N1 C7 C18 111.0(2)
N1 C7 C6 109.6(2)
C18 C7 C6 111.4(2)
O2 C8 O1 123.9(3)
O2 C8 N1 125.3(2)
O1 C8 N1 110.8(3)
N2 C12 C17 129.3(3)
N2 C12 C13 107.6(2)
C17 C12 C13 123.2(3)
C14 C13 C12 118.6(2)
C14 C13 C5 134.5(3)
C12 C13 C5 106.9(2)
C15 C14 C13 118.5(3)
C14 C15 C16 121.5(3)
C17 C16 C15 121.9(3)
C16 C17 C12 116.3(3)
O4 C18 O3 123.0(3)
O4 C18 C7 126.6(3)
O3 C18 C7 110.3(2)

loop_
_geom_bond_atom_site_label_1
_geom_bond_atom_site_label_2
_geom_bond_distance
O1 C8 1.340(3)
O1 C9 1.441(3)
O2 C8 1.222(3)
O3 C18 1.322(3)
O3 C19 1.449(4)
O4 C18 1.193(3)
N1 C8 1.348(3)
N1 C1 1.437(3)
N1 C7 1.460(3)
N2 C12 1.377(3)
N2 C4 1.393(3)
C1 C2 1.311(3)
C2 C3 1.512(3)
C3 C4 1.520(4)
C3 C11 1.535(3)
C3 C10 1.546(4)
C4 C5 1.357(3)
C5 C13 1.433(3)
C5 C6 1.490(3)
C6 C7 1.547(3)
C7 C18 1.507(4)
C12 C17 1.395(3)
C12 C13 1.400(3)
C13 C14 1.402(3)
C14 C15 1.375(3)
C15 C16 1.389(4)
C16 C17 1.375(4)

loop_
_geom_torsion_atom_site_label_1
_geom_torsion_atom_site_label_2
_geom_torsion_atom_site_label_3
_geom_torsion_atom_site_label_4
_geom_torsion
C8 N1 C1 C2 -86.2(3)
C7 N1 C1 C2 87.2(3)
N1 C1 C2 C3 7.7(5)
C1 C2 C3 C4 -26.6(4)
C1 C2 C3 C11 -146.8(3)
C1 C2 C3 C10 96.3(3)
C12 N2 C4 C5 0.7(3)
C12 N2 C4 C3 172.7(2)
C2 C3 C4 C5 -35.6(4)
C11 C3 C4 C5 84.9(4)
C10 C3 C4 C5 -155.3(3)
C2 C3 C4 N2 154.8(2)
C11 C3 C4 N2 -84.7(3)
C10 C3 C4 N2 35.1(3)
N2 C4 C5 C13 -1.1(3)
C3 C4 C5 C13 -171.4(3)
N2 C4 C5 C6 -174.3(2)
C3 C4 C5 C6 15.4(5)
C4 C5 C6 C7 78.0(3)
C13 C5 C6 C7 -94.1(3)
C8 N1 C7 C18 -116.8(2)
C1 N1 C7 C18 69.6(3)
C8 N1 C7 C6 119.9(2)
C1 N1 C7 C6 -53.8(3)
C5 C6 C7 N1 -54.4(3)
C5 C6 C7 C18 -177.5(2)
C9 O1 C8 O2 -5.0(4)
C9 O1 C8 N1 176.7(2)
C1 N1 C8 O2 -179.6(3)
C7 N1 C8 O2 7.0(4)
C1 N1 C8 O1 -1.4(3)
C7 N1 C8 O1 -174.8(2)
C4 N2 C12 C17 -179.7(3)
C4 N2 C12 C13 0.0(3)
N2 C12 C13 C14 -179.0(2)
C17 C12 C13 C14 0.7(4)
N2 C12 C13 C5 -0.7(3)
C17 C12 C13 C5 179.0(2)
C4 C5 C13 C14 179.0(3)
C6 C5 C13 C14 -7.5(5)
C4 C5 C13 C12 1.1(3)
C6 C5 C13 C12 174.5(2)
C12 C13 C14 C15 0.0(4)
C5 C13 C14 C15 -177.7(3)
C13 C14 C15 C16 -1.0(4)
C14 C15 C16 C17 1.4(5)
C15 C16 C17 C12 -0.6(4)
N2 C12 C17 C16 179.2(2)
C13 C12 C17 C16 -0.5(4)
C19 O3 C18 O4 3.2(5)
C19 O3 C18 C7 -179.2(3)
N1 C7 C18 O4 -23.5(4)
C6 C7 C18 O4 98.9(3)
N1 C7 C18 O3 159.1(2)
C6 C7 C18 O3 -78.5(3)
